data_4506245
loop_
_publ_author_name
'Singh, Devendra'
'Baruah, Jubaraj B.'

_publ_section_title
;
 Solid State Assemblies of Cyclic Imides Tethered Hydroxy Benzoic Acids
 with Pyridine and Quinoline: Toward the Formation of Channels and
 Cavities
;
_journal_issue 6
_journal_name_full 'Crystal Growth &amp; Design'
_journal_page_first 3169
_journal_paper_doi 10.1021/cg300342a
_journal_volume 12
_journal_year 2012
_chemical_formula_sum 'C28 H18 N2 O5'
_chemical_formula_weight 462.44
_chemical_name_systematic
; 
 ? 
;
_space_group_IT_number 14
_symmetry_cell_setting monoclinic
_symmetry_space_group_name_Hall '-P 2ybc'
_symmetry_space_group_name_H-M 'P 1 21/c 1'
_atom_sites_solution_hydrogens geom
_atom_sites_solution_primary direct
_atom_sites_solution_secondary difmap
_audit_creation_method SHELXL-97
_cell_angle_alpha 90.00
_cell_angle_beta 95.373(4)
_cell_angle_gamma 90.00
_cell_formula_units_Z 4
_cell_length_a 9.2947(7)
_cell_length_b 15.4314(12)
_cell_length_c 15.7079(11)
_cell_measurement_reflns_used 5611
_cell_measurement_temperature 296(2)
_cell_measurement_theta_max 0.977
_cell_measurement_theta_min 0.969
_cell_volume 2243.1(3)
_computing_cell_refinement 'Bruker SMART'
_computing_data_collection 'Bruker SMART'
_computing_data_reduction 'Bruker SAINT'
_computing_molecular_graphics 'Bruker SHELXTL'
_computing_publication_material 'Bruker SHELXTL'
_computing_structure_refinement 'SHELXL-97 (Sheldrick, 1997)'
_computing_structure_solution 'SHELXS-97 (Sheldrick, 1990)'
_diffrn_ambient_temperature 296(2)
_diffrn_measured_fraction_theta_full 1.000
_diffrn_measured_fraction_theta_max 1.000
_diffrn_measurement_device_type 'CCD area detector'
_diffrn_measurement_method 'phi and omega scans'
_diffrn_radiation_monochromator graphite
_diffrn_radiation_source 'fine-focus sealed tube'
_diffrn_radiation_type MoK\a
_diffrn_radiation_wavelength 0.71073
_diffrn_reflns_av_R_equivalents 0.0634
_diffrn_reflns_av_sigmaI/netI 0.0365
_diffrn_reflns_limit_h_max 11
_diffrn_reflns_limit_h_min -11
_diffrn_reflns_limit_k_max 18
_diffrn_reflns_limit_k_min -17
_diffrn_reflns_limit_l_max 18
_diffrn_reflns_limit_l_min -18
_diffrn_reflns_number 29702
_diffrn_reflns_theta_full 25.00
_diffrn_reflns_theta_max 25.00
_diffrn_reflns_theta_min 1.85
_exptl_absorpt_coefficient_mu 0.095
_exptl_absorpt_correction_type none
_exptl_crystal_colour colorless
_exptl_crystal_density_diffrn 1.369
_exptl_crystal_density_method 'not measured'
_exptl_crystal_description blocks
_exptl_crystal_F_000 960
_exptl_crystal_size_max 0.34
_exptl_crystal_size_mid 0.28
_exptl_crystal_size_min 0.24
_refine_diff_density_max 0.182
_refine_diff_density_min -0.232
_refine_diff_density_rms 0.039
_refine_ls_extinction_method none
_refine_ls_goodness_of_fit_ref 1.017
_refine_ls_hydrogen_treatment mixed
_refine_ls_matrix_type full
_refine_ls_number_parameters 321
_refine_ls_number_reflns 3944
_refine_ls_number_restraints 0
_refine_ls_restrained_S_all 1.017
_refine_ls_R_factor_all 0.0698
_refine_ls_R_factor_gt 0.0470
_refine_ls_shift/su_max 0.001
_refine_ls_shift/su_mean 0.000
_refine_ls_structure_factor_coef Fsqd
_refine_ls_weighting_details 'calc w=1/[\s^2^(Fo^2^)+(0.0660P)^2^+0.5085P] where P=(Fo^2^+2Fc^2^)/3'
_refine_ls_weighting_scheme calc
_refine_ls_wR_factor_gt 0.1171
_refine_ls_wR_factor_ref 0.1323
_reflns_number_gt 2802
_reflns_number_total 3944
_reflns_threshold_expression >2sigma(I)
_cod_data_source_file cg300342a_si_004.cif
_cod_data_source_block dev
_cod_depositor_comments
;
The following automatic conversions were performed:

'_symmetry_cell_setting' value 'Monoclinic' changed to 'monoclinic'
according to /home/saulius/struct/CIF-dictionaries/cif_core.dic
dictionary named 'cif_core.dic' version 2.4.1 from 2010-06-29.

Automatic conversion script
Id: cif_fix_values 1891 2012-01-12 08:04:46Z andrius 
;
_cod_original_sg_symbol_H-M P2(1)/c
_cod_database_code 4506245

loop_
_symmetry_equiv_pos_as_xyz
'x, y, z'
'-x, y+1/2, -z+1/2'
'-x, -y, -z'
'x, -y-1/2, z-1/2'

loop_
_atom_site_label
_atom_site_type_symbol
_atom_site_fract_x
_atom_site_fract_y
_atom_site_fract_z
_atom_site_U_iso_or_equiv
_atom_site_adp_type
_atom_site_occupancy
_atom_site_symmetry_multiplicity
_atom_site_calc_flag
_atom_site_refinement_flags
C9 C 0.7966(2) 0.62021(12) -0.04300(12) 0.0392(5) Uani 1 1 d .
C6 C 0.61873(19) 0.64015(13) 0.16279(12) 0.0365(5) Uani 1 1 d .
C18 C 0.9433(2) 0.61604(12) -0.01020(12) 0.0379(5) Uani 1 1 d .
C17 C 0.9835(2) 0.61695(13) 0.07853(12) 0.0405(5) Uani 1 1 d .
C7 C 0.56590(19) 0.57145(13) 0.20545(12) 0.0375(5) Uani 1 1 d .
H7 H 0.5981 0.5157 0.1950 0.045 Uiso 1 1 calc R
C8 C 0.6822(2) 0.62713(13) 0.01631(13) 0.0419(5) Uani 1 1 d .
C5 C 0.5728(2) 0.72463(12) 0.17735(12) 0.0393(5) Uani 1 1 d .
C2 C 0.4642(2) 0.58403(12) 0.26446(12) 0.0378(5) Uani 1 1 d .
C4 C 0.4692(2) 0.73728(13) 0.23510(13) 0.0431(5) Uani 1 1 d .
H4 H 0.4356 0.7928 0.2449 0.052 Uiso 1 1 calc R
C19 C 0.8714(2) 0.62281(15) 0.13896(13) 0.0465(5) Uani 1 1 d .
C13 C 1.0525(2) 0.61107(13) -0.06797(13) 0.0444(5) Uani 1 1 d .
C10 C 0.7596(2) 0.61987(15) -0.12956(13) 0.0505(6) Uani 1 1 d .
H10 H 0.6628 0.6224 -0.1507 0.061 Uiso 1 1 calc R
C12 C 1.0087(2) 0.61151(15) -0.15644(14) 0.0563(6) Uani 1 1 d .
H12 H 1.0785 0.6088 -0.1951 0.068 Uiso 1 1 calc R
C11 C 0.8671(3) 0.61577(16) -0.18637(14) 0.0587(6) Uani 1 1 d .
H11 H 0.8412 0.6160 -0.2450 0.070 Uiso 1 1 calc R
C3 C 0.4166(2) 0.66797(13) 0.27750(13) 0.0440(5) Uani 1 1 d .
H3 H 0.3477 0.6774 0.3158 0.053 Uiso 1 1 calc R
C1 C 0.4114(2) 0.51011(14) 0.31376(13) 0.0447(5) Uani 1 1 d .
C16 C 1.1263(2) 0.61267(16) 0.10919(15) 0.0540(6) Uani 1 1 d .
H16 H 1.1518 0.6129 0.1679 0.065 Uiso 1 1 calc R
C14 C 1.1979(2) 0.60730(15) -0.03323(15) 0.0536(6) Uani 1 1 d .
H14 H 1.2706 0.6043 -0.0700 0.064 Uiso 1 1 calc R
C15 C 1.2344(2) 0.60798(16) 0.05260(16) 0.0583(6) Uani 1 1 d .
H15 H 1.3311 0.6053 0.0739 0.070 Uiso 1 1 calc R
O2 O 0.46109(16) 0.43659(10) 0.30543(10) 0.0558(4) Uani 1 1 d .
O4 O 0.55479(15) 0.63294(13) -0.00771(10) 0.0681(5) Uani 1 1 d .
O3 O 0.63091(16) 0.79020(9) 0.13533(10) 0.0538(4) Uani 1 1 d .
H3A H 0.6010 0.8365 0.1521 0.081 Uiso 1 1 calc R
O5 O 0.89878(17) 0.62331(15) 0.21590(10) 0.0830(6) Uani 1 1 d .
O1 O 0.3148(2) 0.52815(11) 0.36280(12) 0.0885(7) Uani 1 1 d .
N1 N 0.72764(16) 0.62760(10) 0.10374(10) 0.0374(4) Uani 1 1 d .
N2 N 0.2043(2) 0.42389(12) 0.46361(12) 0.0523(5) Uani 1 1 d .
C23 C -0.0043(2) 0.35698(13) 0.51422(13) 0.0474(5) Uani 1 1 d .
C28 C 0.0591(2) 0.40780(13) 0.45305(13) 0.0461(5) Uani 1 1 d .
C22 C 0.0844(3) 0.32777(15) 0.58512(15) 0.0592(6) Uani 1 1 d .
H22 H 0.0442 0.2962 0.6274 0.071 Uiso 1 1 calc R
C20 C 0.2854(3) 0.39316(16) 0.53045(17) 0.0615(6) Uani 1 1 d .
H20 H 0.3842 0.4044 0.5355 0.074 Uiso 1 1 calc R
C21 C 0.2278(3) 0.34473(16) 0.59315(16) 0.0630(7) Uani 1 1 d .
H21 H 0.2866 0.3242 0.6400 0.076 Uiso 1 1 calc R
C27 C -0.0265(3) 0.44241(16) 0.38250(14) 0.0622(7) Uani 1 1 d .
H27 H 0.0146 0.4768 0.3426 0.075 Uiso 1 1 calc R
C26 C -0.1709(3) 0.4245(2) 0.37374(18) 0.0807(9) Uani 1 1 d .
H26 H -0.2284 0.4472 0.3274 0.097 Uiso 1 1 calc R
C24 C -0.1546(3) 0.34111(17) 0.50138(18) 0.0664(7) Uani 1 1 d .
H24 H -0.1988 0.3083 0.5412 0.080 Uiso 1 1 calc R
C25 C -0.2343(3) 0.3725(2) 0.4330(2) 0.0800(8) Uani 1 1 d .
H25 H -0.3324 0.3598 0.4248 0.096 Uiso 1 1 calc R
H1 H 0.262(3) 0.469(2) 0.415(2) 0.127(11) Uiso 1 1 d .

loop_
_atom_site_aniso_label
_atom_site_aniso_U_11
_atom_site_aniso_U_22
_atom_site_aniso_U_33
_atom_site_aniso_U_23
_atom_site_aniso_U_13
_atom_site_aniso_U_12
C9 0.0363(11) 0.0442(12) 0.0378(11) -0.0015(9) 0.0070(9) -0.0006(8)
C6 0.0318(10) 0.0450(11) 0.0338(11) -0.0004(9) 0.0090(8) 0.0003(8)
C18 0.0345(10) 0.0409(11) 0.0393(12) -0.0007(9) 0.0085(9) -0.0007(8)
C17 0.0314(10) 0.0512(12) 0.0396(12) -0.0007(9) 0.0077(9) -0.0009(8)
C7 0.0362(10) 0.0385(11) 0.0384(11) -0.0004(9) 0.0066(8) 0.0019(8)
C8 0.0351(11) 0.0527(13) 0.0386(12) -0.0011(10) 0.0062(9) 0.0004(9)
C5 0.0398(11) 0.0403(11) 0.0387(11) 0.0031(9) 0.0080(9) -0.0038(9)
C2 0.0365(10) 0.0435(12) 0.0342(11) 0.0007(9) 0.0078(8) -0.0026(8)
C4 0.0443(11) 0.0395(11) 0.0476(12) 0.0001(9) 0.0152(10) 0.0048(9)
C19 0.0365(11) 0.0666(14) 0.0369(13) -0.0019(10) 0.0053(9) -0.0008(10)
C13 0.0399(11) 0.0506(13) 0.0445(13) -0.0042(10) 0.0123(9) -0.0004(9)
C10 0.0439(12) 0.0676(15) 0.0401(13) -0.0073(11) 0.0047(10) 0.0008(10)
C12 0.0543(14) 0.0741(16) 0.0438(13) -0.0058(11) 0.0226(11) 0.0005(12)
C11 0.0596(15) 0.0824(17) 0.0351(12) -0.0071(11) 0.0102(11) 0.0016(12)
C3 0.0415(11) 0.0500(12) 0.0431(12) -0.0012(10) 0.0173(9) 0.0019(9)
C1 0.0463(12) 0.0460(13) 0.0431(12) -0.0009(10) 0.0102(10) -0.0055(10)
C16 0.0357(11) 0.0778(16) 0.0483(13) 0.0013(11) 0.0029(10) -0.0009(10)
C14 0.0360(12) 0.0680(15) 0.0595(15) -0.0023(12) 0.0192(11) 0.0027(10)
C15 0.0303(11) 0.0823(17) 0.0630(16) 0.0021(13) 0.0082(11) 0.0011(11)
O2 0.0586(9) 0.0439(9) 0.0673(10) 0.0081(8) 0.0177(8) -0.0011(7)
O4 0.0324(8) 0.1237(15) 0.0485(9) -0.0023(9) 0.0055(7) 0.0026(8)
O3 0.0631(10) 0.0411(8) 0.0613(10) 0.0053(7) 0.0280(8) -0.0027(7)
O5 0.0469(10) 0.167(2) 0.0359(10) -0.0053(10) 0.0053(7) 0.0076(10)
O1 0.1177(16) 0.0614(11) 0.0994(15) 0.0112(10) 0.0786(13) 0.0012(10)
N1 0.0328(8) 0.0470(10) 0.0339(9) -0.0010(7) 0.0104(7) 0.0004(7)
N2 0.0640(12) 0.0485(11) 0.0481(11) -0.0035(9) 0.0248(10) -0.0008(9)
C23 0.0609(14) 0.0418(12) 0.0408(13) -0.0042(10) 0.0114(11) -0.0044(10)
C28 0.0586(14) 0.0435(12) 0.0382(12) -0.0068(9) 0.0153(10) 0.0054(10)
C22 0.0812(18) 0.0517(14) 0.0461(14) 0.0042(11) 0.0134(13) -0.0104(12)
C20 0.0556(14) 0.0654(16) 0.0641(16) -0.0083(13) 0.0087(13) -0.0030(12)
C21 0.0742(17) 0.0611(16) 0.0520(15) 0.0048(12) -0.0033(13) -0.0040(13)
C27 0.0875(19) 0.0641(16) 0.0369(13) -0.0021(11) 0.0153(12) 0.0213(14)
C26 0.085(2) 0.099(2) 0.0551(17) -0.0172(16) -0.0072(15) 0.0369(18)
C24 0.0663(16) 0.0701(17) 0.0651(17) -0.0104(13) 0.0185(14) -0.0105(13)
C25 0.0616(17) 0.102(2) 0.076(2) -0.0236(18) 0.0040(16) 0.0059(16)

loop_
_atom_type_symbol
_atom_type_description
_atom_type_scat_dispersion_real
_atom_type_scat_dispersion_imag
_atom_type_scat_source
C C 0.0033 0.0016 'International Tables Vol C Tables 4.2.6.8 and 6.1.1.4'
H H 0.0000 0.0000 'International Tables Vol C Tables 4.2.6.8 and 6.1.1.4'
N N 0.0061 0.0033 'International Tables Vol C Tables 4.2.6.8 and 6.1.1.4'
O O 0.0106 0.0060 'International Tables Vol C Tables 4.2.6.8 and 6.1.1.4'

loop_
_geom_angle_atom_site_label_1
_geom_angle_atom_site_label_2
_geom_angle_atom_site_label_3
_geom_angle
C10 C9 C18 120.36(18)
C10 C9 C8 119.71(18)
C18 C9 C8 119.91(17)
C7 C6 C5 120.86(16)
C7 C6 N1 120.92(17)
C5 C6 N1 118.19(16)
C17 C18 C9 121.18(17)
C17 C18 C13 119.44(17)
C9 C18 C13 119.38(18)
C16 C17 C18 120.37(18)
C16 C17 C19 119.71(19)
C18 C17 C19 119.91(17)
C6 C7 C2 120.83(17)
O4 C8 N1 120.11(17)
O4 C8 C9 123.18(18)
N1 C8 C9 116.70(16)
O3 C5 C4 123.05(18)
O3 C5 C6 118.50(16)
C4 C5 C6 118.46(17)
C3 C2 C7 118.13(17)
C3 C2 C1 120.85(17)
C7 C2 C1 121.00(18)
C3 C4 C5 120.27(18)
O5 C19 N1 119.85(18)
O5 C19 C17 123.14(19)
N1 C19 C17 117.02(17)
C14 C13 C12 123.96(18)
C14 C13 C18 118.01(19)
C12 C13 C18 118.03(18)
C9 C10 C11 120.2(2)
C11 C12 C13 121.49(19)
C12 C11 C10 120.5(2)
C4 C3 C2 121.44(17)
O2 C1 O1 123.96(19)
O2 C1 C2 120.26(18)
O1 C1 C2 115.78(19)
C17 C16 C15 120.4(2)
C15 C14 C13 121.61(19)
C14 C15 C16 120.1(2)
C8 N1 C19 125.26(15)
C8 N1 C6 117.68(15)
C19 N1 C6 116.90(15)
C20 N2 C28 121.0(2)
C22 C23 C28 118.0(2)
C22 C23 C24 124.0(2)
C28 C23 C24 118.0(2)
N2 C28 C27 120.4(2)
N2 C28 C23 119.3(2)
C27 C28 C23 120.4(2)
C21 C22 C23 121.0(2)
N2 C20 C21 121.9(2)
C22 C21 C20 118.8(2)
C26 C27 C28 118.7(2)
C27 C26 C25 121.4(3)
C25 C24 C23 121.2(3)
C24 C25 C26 120.4(3)

loop_
_geom_bond_atom_site_label_1
_geom_bond_atom_site_label_2
_geom_bond_distance
C9 C10 1.371(3)
C9 C18 1.413(3)
C9 C8 1.481(3)
C6 C7 1.370(3)
C6 C5 1.397(3)
C6 N1 1.449(2)
C18 C17 1.409(3)
C18 C13 1.426(3)
C17 C16 1.370(3)
C17 C19 1.477(3)
C7 C2 1.398(3)
C8 O4 1.212(2)
C8 N1 1.398(2)
C5 O3 1.348(2)
C5 C4 1.397(3)
C2 C3 1.390(3)
C2 C1 1.488(3)
C4 C3 1.374(3)
C19 O5 1.212(2)
C19 N1 1.399(2)
C13 C14 1.411(3)
C13 C12 1.411(3)
C10 C11 1.403(3)
C12 C11 1.357(3)
C1 O2 1.236(2)
C1 O1 1.268(2)
C16 C15 1.404(3)
C14 C15 1.359(3)
N2 C20 1.322(3)
N2 C28 1.367(3)
C23 C22 1.397(3)
C23 C28 1.411(3)
C23 C24 1.414(3)
C28 C27 1.407(3)
C22 C21 1.353(3)
C20 C21 1.384(3)
C27 C26 1.365(4)
C26 C25 1.400(4)
C24 C25 1.337(4)
